data_7005779
loop_
_publ_author_name
'Maria, Leonor'
'Cunha, Susana'
'Videira, Margarida'
'Gano, Lurdes'
'Paulo, Ant\'onio'
'Santos, Isabel C.'
'Santos, Isabel'

_publ_section_title
;
 Rhenium and technetium tricarbonyl complexes anchored by
 pyrazole-based tripods: novel lead structures for the design of
 myocardial imaging agents.
;
_journal_issue 28
_journal_name_full 'Dalton transactions (Cambridge, England : 2003)'
_journal_page_first 3010
_journal_page_last 3019
_journal_paper_doi 10.1039/b705226j
_journal_year 2007
_chemical_formula_moiety 'C11 H11 N5 O3 Re, C H4 O, Br'
_chemical_formula_sum 'C12 H15 Br N5 O4 Re'
_chemical_formula_weight 559.40
_chemical_name_common (Re(CO)3(NH2CH2CH(pz)2))Br
_chemical_name_systematic
;
?
;
_space_group_IT_number 14
_symmetry_cell_setting monoclinic
_symmetry_space_group_name_Hall '-P 2ybc'
_symmetry_space_group_name_H-M 'P 1 21/c 1'
_atom_sites_solution_hydrogens geom
_atom_sites_solution_primary direct
_atom_sites_solution_secondary difmap
_audit_creation_method SHELXL-97
_cell_angle_alpha 90.0000(10)
_cell_angle_beta 110.3190(10)
_cell_angle_gamma 90.0000(10)
_cell_formula_units_Z 4
_cell_length_a 12.5900(2)
_cell_length_b 10.0842(2)
_cell_length_c 14.5569(2)
_cell_measurement_temperature 130(2)
_cell_volume 1733.14(5)
_computing_cell_refinement 'Bruker SMART, (Bruker, 2004)'
_computing_data_collection 'Bruker SMART, (Bruker, 2004)'
_computing_data_reduction 'Bruker SAINT, (Bruker, 2004)'
_computing_molecular_graphics ORTEP3(Farrugia,1997)
_computing_publication_material 'WinGX (Farrugia, 1999)'
_computing_structure_refinement 'SHELXL-97 (Sheldrick, 1997)'
_computing_structure_solution 'SIR97 (Altomare, 1999)'
_diffrn_ambient_temperature 130(2)
_diffrn_measured_fraction_theta_full 0.994
_diffrn_measured_fraction_theta_max 0.994
_diffrn_measurement_device_type 'Bruker-AXS APEX- CCD area-detector'
_diffrn_measurement_method '\f and \w'
_diffrn_radiation_monochromator graphite
_diffrn_radiation_source 'fine-focus sealed tube'
_diffrn_radiation_type MoK\a
_diffrn_radiation_wavelength 0.71069
_diffrn_reflns_av_R_equivalents 0.0702
_diffrn_reflns_av_sigmaI/netI 0.0599
_diffrn_reflns_limit_h_max 15
_diffrn_reflns_limit_h_min -15
_diffrn_reflns_limit_k_max 12
_diffrn_reflns_limit_k_min -12
_diffrn_reflns_limit_l_max 18
_diffrn_reflns_limit_l_min -18
_diffrn_reflns_number 15143
_diffrn_reflns_theta_full 26.37
_diffrn_reflns_theta_max 26.37
_diffrn_reflns_theta_min 2.88
_exptl_absorpt_coefficient_mu 9.342
_exptl_absorpt_correction_T_max 0.2566
_exptl_absorpt_correction_T_min 0.1178
_exptl_absorpt_correction_type multi-scan
_exptl_absorpt_process_details '(SADABS; Sheldrick, 2004)'
_exptl_crystal_colour colourless
_exptl_crystal_density_diffrn 2.144
_exptl_crystal_density_method 'not measured'
_exptl_crystal_description prism
_exptl_crystal_F_000 1056
_exptl_crystal_size_max 0.40
_exptl_crystal_size_mid 0.20
_exptl_crystal_size_min 0.20
_refine_diff_density_max 1.635
_refine_diff_density_min -2.585
_refine_diff_density_rms 0.247
_refine_ls_extinction_method none
_refine_ls_goodness_of_fit_ref 1.070
_refine_ls_hydrogen_treatment constr
_refine_ls_matrix_type full
_refine_ls_number_parameters 210
_refine_ls_number_reflns 3529
_refine_ls_number_restraints 0
_refine_ls_restrained_S_all 1.070
_refine_ls_R_factor_all 0.0413
_refine_ls_R_factor_gt 0.0345
_refine_ls_shift/su_max 0.007
_refine_ls_shift/su_mean 0.000
_refine_ls_structure_factor_coef Fsqd
_refine_ls_weighting_details 'calc w=1/[\s^2^(Fo^2^)+(0.0444P)^2^+0.1234P] where P=(Fo^2^+2Fc^2^)/3'
_refine_ls_weighting_scheme calc
_refine_ls_wR_factor_gt 0.0902
_refine_ls_wR_factor_ref 0.0938
_reflns_number_gt 2995
_reflns_number_total 3529
_reflns_threshold_expression >2sigma(I)
_cod_data_source_file b705226j.txt
_cod_data_source_block rebr
_cod_original_sg_symbol_H-M P21/c
_cod_database_code 7005779

loop_
_symmetry_equiv_pos_as_xyz
'x, y, z'
'-x, y+1/2, -z+1/2'
'-x, -y, -z'
'x, -y-1/2, z-1/2'

loop_
_atom_site_label
_atom_site_type_symbol
_atom_site_fract_x
_atom_site_fract_y
_atom_site_fract_z
_atom_site_U_iso_or_equiv
_atom_site_adp_type
_atom_site_occupancy
_atom_site_symmetry_multiplicity
_atom_site_calc_flag
_atom_site_refinement_flags
_atom_site_disorder_assembly
_atom_site_disorder_group
Br1 Br 0.38348(4) -0.06112(5) 0.29736(4) 0.02394(14) Uani 1 1 d . . .
Re1 Re 0.719327(14) 0.001742(14) 0.256272(13) 0.01102(10) Uani 1 1 d . . .
C1 C 0.5909(4) -0.0674(5) 0.1518(4) 0.0187(10) Uani 1 1 d . . .
C2 C 0.8182(4) -0.1230(5) 0.2257(3) 0.0174(10) Uani 1 1 d . . .
C3 C 0.7446(4) 0.1200(5) 0.1619(4) 0.0180(10) Uani 1 1 d . . .
O1 O 0.5135(3) -0.1048(4) 0.0886(3) 0.0293(9) Uani 1 1 d . . .
O2 O 0.8762(3) -0.2000(4) 0.2089(3) 0.0309(9) Uani 1 1 d . . .
O3 O 0.7633(3) 0.1846(4) 0.1038(3) 0.0279(8) Uani 1 1 d . . .
N1 N 0.6973(3) -0.1261(4) 0.3689(3) 0.0121(7) Uani 1 1 d . . .
N2 N 0.7055(3) -0.0773(4) 0.4582(3) 0.0168(9) Uani 1 1 d . . .
N3 N 0.8499(3) 0.0918(4) 0.3801(3) 0.0142(8) Uani 1 1 d . . .
N4 N 0.8386(3) 0.0960(4) 0.4708(3) 0.0143(8) Uani 1 1 d . . .
N5 N 0.6079(3) 0.1306(4) 0.3088(3) 0.0151(8) Uani 1 1 d . . .
H5A H 0.6044 0.2122 0.2797 0.018 Uiso 1 1 calc R . .
H5B H 0.5362 0.0951 0.2852 0.018 Uiso 1 1 calc R . .
C4 C 0.6772(4) -0.2555(4) 0.3722(4) 0.0170(9) Uani 1 1 d . . .
H4 H 0.6693 -0.3164 0.3204 0.020 Uiso 1 1 calc R . .
C5 C 0.6695(4) -0.2888(5) 0.4631(4) 0.0267(12) Uani 1 1 d . . .
H5 H 0.6547 -0.3738 0.4840 0.032 Uiso 1 1 calc R . .
C6 C 0.6879(4) -0.1726(5) 0.5157(4) 0.0250(11) Uani 1 1 d . . .
H6 H 0.6880 -0.1618 0.5805 0.030 Uiso 1 1 calc R . .
C7 C 0.7291(4) 0.0629(5) 0.4796(4) 0.0148(10) Uani 1 1 d . . .
H7 H 0.7358 0.0778 0.5493 0.018 Uiso 1 1 calc R . .
C8 C 0.6361(4) 0.1538(5) 0.4161(3) 0.0159(9) Uani 1 1 d . . .
H8B H 0.5671 0.1404 0.4328 0.019 Uiso 1 1 calc R . .
H8A H 0.6604 0.2471 0.4313 0.019 Uiso 1 1 calc R . .
C9 C 0.9313(4) 0.1499(5) 0.5384(4) 0.0198(10) Uani 1 1 d . . .
H9 H 0.9431 0.1647 0.6057 0.024 Uiso 1 1 calc R . .
C10 C 1.0055(4) 0.1793(6) 0.4903(4) 0.0218(12) Uani 1 1 d . . .
H10 H 1.0788 0.2171 0.5182 0.026 Uiso 1 1 calc R . .
C11 C 0.9515(4) 0.1423(5) 0.3921(4) 0.0188(10) Uani 1 1 d . . .
H11 H 0.9828 0.1520 0.3417 0.023 Uiso 1 1 calc R . .
O4 O 0.1113(4) -0.0494(7) 0.2574(4) 0.0561(14) Uani 1 1 d . . .
H4A H 0.1818 -0.0516 0.2713 0.084 Uiso 1 1 calc R . .
C12 C 0.0595(7) 0.0101(6) 0.1632(6) 0.0431(18) Uani 1 1 d . . .
H12A H 0.0244 0.0944 0.1703 0.065 Uiso 1 1 calc R . .
H12B H 0.0015 -0.0496 0.1211 0.065 Uiso 1 1 calc R . .
H12C H 0.1172 0.0264 0.1334 0.065 Uiso 1 1 calc R . .

loop_
_atom_site_aniso_label
_atom_site_aniso_U_11
_atom_site_aniso_U_22
_atom_site_aniso_U_33
_atom_site_aniso_U_23
_atom_site_aniso_U_13
_atom_site_aniso_U_12
Br1 0.0224(2) 0.0184(3) 0.0335(3) -0.0016(2) 0.0128(2) -0.0033(2)
Re1 0.01235(14) 0.01006(15) 0.01057(16) 0.00037(6) 0.00388(11) -0.00124(5)
C1 0.024(2) 0.016(2) 0.020(3) -0.001(2) 0.013(2) -0.0059(19)
C2 0.020(2) 0.019(2) 0.011(2) -0.002(2) 0.0028(19) -0.0041(19)
C3 0.018(2) 0.013(2) 0.019(3) -0.001(2) 0.002(2) -0.0016(18)
O1 0.0262(19) 0.039(2) 0.020(2) -0.0085(17) 0.0054(16) -0.0137(16)
O2 0.0288(18) 0.029(2) 0.037(2) -0.0054(18) 0.0146(17) 0.0100(16)
O3 0.037(2) 0.026(2) 0.023(2) 0.0087(17) 0.0134(17) -0.0037(16)
N1 0.0161(17) 0.0107(18) 0.0105(19) 0.0009(15) 0.0060(15) 0.0014(14)
N2 0.0181(19) 0.015(2) 0.017(2) -0.0007(17) 0.0068(16) -0.0009(16)
N3 0.0148(17) 0.014(2) 0.014(2) -0.0003(16) 0.0053(15) -0.0022(14)
N4 0.0130(17) 0.016(2) 0.012(2) -0.0035(16) 0.0019(15) 0.0008(14)
N5 0.0157(17) 0.0122(19) 0.015(2) -0.0008(16) 0.0020(15) -0.0011(15)
C4 0.021(2) 0.012(2) 0.018(3) -0.0015(19) 0.0076(19) -0.0049(18)
C5 0.039(3) 0.017(3) 0.028(3) 0.006(2) 0.018(2) -0.001(2)
C6 0.037(3) 0.022(3) 0.021(3) 0.007(2) 0.017(2) 0.002(2)
C7 0.014(2) 0.014(2) 0.015(2) -0.003(2) 0.0045(18) -0.0012(18)
C8 0.016(2) 0.015(2) 0.015(2) -0.0014(19) 0.0037(18) 0.0024(17)
C9 0.017(2) 0.014(2) 0.023(3) -0.007(2) -0.001(2) 0.0040(18)
C10 0.016(2) 0.017(3) 0.030(3) -0.006(2) 0.004(2) -0.0016(17)
C11 0.017(2) 0.016(2) 0.022(3) -0.001(2) 0.0045(19) -0.0015(18)
O4 0.028(2) 0.094(4) 0.047(3) 0.033(3) 0.015(2) 0.006(3)
C12 0.048(4) 0.042(4) 0.040(5) 0.008(3) 0.016(4) -0.005(3)

loop_
_atom_type_symbol
_atom_type_description
_atom_type_scat_dispersion_real
_atom_type_scat_dispersion_imag
_atom_type_scat_source
C C 0.0033 0.0016 'International Tables Vol C Tables 4.2.6.8 and 6.1.1.4'
H H 0.0000 0.0000 'International Tables Vol C Tables 4.2.6.8 and 6.1.1.4'
N N 0.0061 0.0033 'International Tables Vol C Tables 4.2.6.8 and 6.1.1.4'
O O 0.0106 0.0060 'International Tables Vol C Tables 4.2.6.8 and 6.1.1.4'
Br Br -0.2901 2.4595 'International Tables Vol C Tables 4.2.6.8 and 6.1.1.4'
Re Re -1.0185 7.2310 'International Tables Vol C Tables 4.2.6.8 and 6.1.1.4'

loop_
_geom_angle_atom_site_label_1
_geom_angle_atom_site_label_2
_geom_angle_atom_site_label_3
_geom_angle
_geom_angle_site_symmetry_1
_geom_angle_site_symmetry_3
_geom_angle_publ_flag
C1 Re1 C3 87.8(2) . . ?
C1 Re1 C2 90.8(2) . . ?
C3 Re1 C2 87.7(2) . . ?
C1 Re1 N3 173.24(16) . . ?
C3 Re1 N3 93.91(17) . . ?
C2 Re1 N3 95.79(17) . . ?
C1 Re1 N1 95.09(17) . . ?
C3 Re1 N1 177.02(16) . . ?
C2 Re1 N1 92.78(17) . . ?
N3 Re1 N1 83.11(14) . . ?
C1 Re1 N5 91.51(17) . . ?
C3 Re1 N5 99.37(17) . . ?
C2 Re1 N5 172.64(16) . . ?
N3 Re1 N5 81.77(13) . . ?
N1 Re1 N5 80.05(14) . . ?
O1 C1 Re1 177.9(4) . . ?
O2 C2 Re1 178.1(4) . . ?
O3 C3 Re1 175.8(4) . . ?
C4 N1 N2 105.8(4) . . ?
C4 N1 Re1 133.0(3) . . ?
N2 N1 Re1 121.2(3) . . ?
C6 N2 N1 111.3(4) . . ?
C6 N2 C7 128.9(4) . . ?
N1 N2 C7 119.9(4) . . ?
C11 N3 N4 106.0(4) . . ?
C11 N3 Re1 133.2(3) . . ?
N4 N3 Re1 120.6(3) . . ?
C9 N4 N3 111.1(4) . . ?
C9 N4 C7 128.9(4) . . ?
N3 N4 C7 119.3(4) . . ?
C8 N5 Re1 120.0(3) . . ?
N1 C4 C5 110.2(4) . . ?
C6 C5 C4 105.6(4) . . ?
N2 C6 C5 107.2(4) . . ?
N2 C7 N4 109.3(3) . . ?
N2 C7 C8 113.5(4) . . ?
N4 C7 C8 111.0(4) . . ?
N5 C8 C7 113.2(4) . . ?
N4 C9 C10 106.4(4) . . ?
C9 C10 C11 106.7(4) . . ?
N3 C11 C10 109.8(4) . . ?

loop_
_geom_bond_atom_site_label_1
_geom_bond_atom_site_label_2
_geom_bond_distance
_geom_bond_site_symmetry_2
_geom_bond_publ_flag
Re1 C1 1.925(5) . ?
Re1 C3 1.927(5) . ?
Re1 C2 1.927(5) . ?
Re1 N3 2.172(4) . ?
Re1 N1 2.177(4) . ?
Re1 N5 2.233(4) . ?
C1 O1 1.147(6) . ?
C2 O2 1.149(6) . ?
C3 O3 1.156(6) . ?
N1 C4 1.334(6) . ?
N1 N2 1.360(5) . ?
N2 C6 1.342(6) . ?
N2 C7 1.455(7) . ?
N3 C11 1.331(6) . ?
N3 N4 1.377(5) . ?
N4 C9 1.352(6) . ?
N4 C7 1.467(6) . ?
N5 C8 1.495(6) . ?
C4 C5 1.401(7) . ?
C5 C6 1.375(7) . ?
C7 C8 1.521(6) . ?
C9 C10 1.379(7) . ?
C10 C11 1.404(7) . ?
O4 C12 1.431(9) . ?
